data_2217168
loop_
_publ_author_name
'Jun Hong'

_publ_section_title
;Poly[[[(1-ethyl-6-fluoro-4-oxo-7-(piperazin-1-yl)-1,4-dihydroquinoline-3-carboxylato)manganese(II)]-\m~3~-4,4'-oxydibenzoato]
 monohydrate]
;
_journal_coeditor_code LH2564
_journal_issue 1
_journal_name_full 'Acta Crystallographica Section E'
_journal_page_first m21
_journal_page_last m21
_journal_paper_doi 10.1107/S1600536807060825
_journal_volume 64
_journal_year 2008
_chemical_formula_iupac '[Mn (C16 H18 N3 O3) (C14 H8 O5)], H2 O'
_chemical_formula_moiety 'C30 H28 F Mn N3 O9'
_chemical_formula_sum 'C30 H28 F Mn N3 O9'
_chemical_formula_weight 648.49
_chemical_name_systematic
;catena-Poly[[[(1-ethyl-6-fluoro-4-oxo-7-(piperazin-1-yl)-1,4-dihydroquinoline-
3-carboxylato-\k^2^O^3^,O^4^)manganese(II)]-\m-4,4'-oxydibenzoato-
\k^3^O,O':O'']
 monohydrate]
;
_space_group_IT_number 2
_symmetry_cell_setting triclinic
_symmetry_space_group_name_Hall '-P 1'
_symmetry_space_group_name_H-M 'P -1'
_atom_sites_solution_hydrogens geom
_atom_sites_solution_primary direct
_atom_sites_solution_secondary difmap
_cell_angle_alpha 100.751(5)
_cell_angle_beta 112.010(5)
_cell_angle_gamma 102.318(5)
_cell_formula_units_Z 2
_cell_length_a 10.208(5)
_cell_length_b 11.915(5)
_cell_length_c 13.202(5)
_cell_measurement_reflns_used 13533
_cell_measurement_temperature 298(2)
_cell_measurement_theta_max 27.48
_cell_measurement_theta_min 3.23
_cell_volume 1390.1(10)
_computing_cell_refinement 'SAINT (Bruker, 1999)'
_computing_data_collection 'SMART (Bruker, 1997)'
_computing_data_reduction SAINT
_computing_molecular_graphics 'SHELXTL-Plus (Sheldrick, 1990)'
_computing_publication_material SHELXL97
_computing_structure_refinement 'SHELXL97 (Sheldrick, 1997)'
_computing_structure_solution 'SHELXS97 (Sheldrick, 1997)'
_diffrn_ambient_temperature 298(2)
_diffrn_measured_fraction_theta_full 0.990
_diffrn_measured_fraction_theta_max 0.977
_diffrn_measurement_device_type 'Bruker SMART APEX CCD area-detector'
_diffrn_measurement_method '\w scans'
_diffrn_radiation_monochromator graphite
_diffrn_radiation_source 'fine-focus sealed tube'
_diffrn_radiation_type MoK\a
_diffrn_radiation_wavelength 0.71073
_diffrn_reflns_av_R_equivalents 0.0305
_diffrn_reflns_av_sigmaI/netI 0.0388
_diffrn_reflns_limit_h_max 13
_diffrn_reflns_limit_h_min -12
_diffrn_reflns_limit_k_max 15
_diffrn_reflns_limit_k_min -14
_diffrn_reflns_limit_l_max 17
_diffrn_reflns_limit_l_min -17
_diffrn_reflns_number 13533
_diffrn_reflns_theta_full 27.48
_diffrn_reflns_theta_max 27.48
_diffrn_reflns_theta_min 3.23
_exptl_absorpt_coefficient_mu 0.545
_exptl_absorpt_correction_T_max 0.9083
_exptl_absorpt_correction_T_min 0.8850
_exptl_absorpt_correction_type multi-scan
_exptl_absorpt_process_details '(SADABS; Sheldrick, 1996)'
_exptl_crystal_colour colorless
_exptl_crystal_density_diffrn 1.549
_exptl_crystal_density_method 'not measured'
_exptl_crystal_description block
_exptl_crystal_F_000 670
_exptl_crystal_size_max 0.23
_exptl_crystal_size_mid 0.20
_exptl_crystal_size_min 0.18
_refine_diff_density_max 0.553
_refine_diff_density_min -0.348
_refine_ls_extinction_method none
_refine_ls_goodness_of_fit_ref 1.053
_refine_ls_hydrogen_treatment constr
_refine_ls_matrix_type full
_refine_ls_number_parameters 407
_refine_ls_number_reflns 6236
_refine_ls_number_restraints 6
_refine_ls_restrained_S_all 1.054
_refine_ls_R_factor_all 0.0425
_refine_ls_R_factor_gt 0.0375
_refine_ls_shift/su_max 0.001
_refine_ls_shift/su_mean 0.000
_refine_ls_structure_factor_coef Fsqd
_refine_ls_weighting_details 'calc w=1/[\s^2^(Fo^2^)+(0.0863P)^2^+0.3678P] where P=(Fo^2^+2Fc^2^)/3'
_refine_ls_weighting_scheme calc
_refine_ls_wR_factor_gt 0.1221
_refine_ls_wR_factor_ref 0.1290
_reflns_number_gt 5434
_reflns_number_total 6236
_reflns_threshold_expression >2sigma(I)
_cod_data_source_file lh2564.cif
_cod_data_source_block I
_cod_depositor_comments
;
The following automatic conversions were performed:
'_symmetry_cell_setting' value 'Triclinic' changed to 'triclinic'
according to '/home/saulius/struct/CIF-dictionaries/cif_core.dic'
dictionary named 'cif_core.dic' version 2.4.1 from 2010-06-29.

Automatic conversion script
Id: cif_fix_enum 1527 2010-12-29 10:47:43Z saulius 

The following automatic conversions were performed:

'_symmetry_cell_setting' value 'Triclinic' changed to 'triclinic'
according to /home/saulius/struct/CIF-dictionaries/cif_core.dic
dictionary named 'cif_core.dic' version 2.4.1 from 2010-06-29.

Automatic conversion script
Id: cif_fix_values 1715 2011-07-08 13:25:40Z adriana 
;
_cod_database_code 2217168
_cod_database_fobs_code 2217168

loop_
_symmetry_equiv_pos_as_xyz
'x, y, z'
'-x, -y, -z'

loop_
_atom_site_type_symbol
_atom_site_label
_atom_site_fract_x
_atom_site_fract_y
_atom_site_fract_z
_atom_site_U_iso_or_equiv
_atom_site_adp_type
_atom_site_calc_flag
_atom_site_refinement_flags
_atom_site_occupancy
_atom_site_disorder_assembly
_atom_site_disorder_group
Mn Mn1 0.87296(3) 0.44003(2) 0.32348(2) 0.02128(10) Uani d . 1 . .
C C1 1.1128(2) 0.82195(16) 0.49788(16) 0.0247(4) Uani d . 1 . .
C C2 1.1270(2) 0.90958(17) 0.59100(16) 0.0264(4) Uani d . 1 . .
H H2A 1.0997 0.8865 0.6456 0.032 Uiso calc R 1 . .
C C3 1.1812(2) 1.03007(17) 0.60306(16) 0.0273(4) Uani d . 1 . .
H H3A 1.1903 1.0879 0.6654 0.033 Uiso calc R 1 . .
C C4 1.2219(2) 1.06439(16) 0.52159(17) 0.0262(4) Uani d . 1 . .
C C5 1.2094(2) 0.97946(18) 0.42831(18) 0.0314(4) Uani d . 1 . .
H H5A 1.2378 1.0029 0.3743 0.038 Uiso calc R 1 . .
C C6 1.1536(2) 0.85872(17) 0.41711(18) 0.0297(4) Uani d . 1 . .
H H6A 1.1432 0.8010 0.3541 0.036 Uiso calc R 1 . .
C C7 1.0531(2) 0.69147(17) 0.48503(18) 0.0264(4) Uani d . 1 . .
C C8 1.4875(2) 1.36779(17) 0.38123(17) 0.0265(4) Uani d . 1 . .
C C9 1.3520(2) 1.37948(19) 0.37526(19) 0.0323(4) Uani d . 1 . .
H H9A 1.3122 1.4316 0.3380 0.039 Uiso calc R 1 . .
C C10 1.2758(2) 1.31470(19) 0.42401(19) 0.0315(4) Uani d . 1 . .
H H10A 1.1860 1.3237 0.4205 0.038 Uiso calc R 1 . .
C C11 1.3354(2) 1.23664(16) 0.47793(17) 0.0280(4) Uani d . 1 . .
C C12 1.4669(2) 1.21939(18) 0.48114(18) 0.0329(4) Uani d . 1 . .
H H12A 1.5031 1.1635 0.5143 0.039 Uiso calc R 1 . .
C C13 1.5432(2) 1.28651(19) 0.43436(18) 0.0303(4) Uani d . 1 . .
H H13A 1.6331 1.2773 0.4384 0.036 Uiso calc R 1 . .
C C14 1.5780(2) 1.44426(18) 0.33786(18) 0.0298(4) Uani d . 1 . .
C C15 0.72279(18) 0.18861(15) 0.16263(14) 0.0198(3) Uani d . 1 . .
C C16 0.84417(19) 0.18967(15) 0.13214(15) 0.0208(3) Uani d . 1 . .
C C17 0.8599(2) 0.08327(16) 0.08805(16) 0.0247(4) Uani d . 1 . .
H H17A 0.9375 0.0866 0.0669 0.030 Uiso calc R 1 . .
C C18 0.65597(18) -0.03553(15) 0.10430(14) 0.0201(3) Uani d . 1 . .
C C19 0.62933(18) 0.06987(15) 0.14683(14) 0.0195(3) Uani d . 1 . .
C C20 0.51069(19) 0.06089(16) 0.17796(15) 0.0224(3) Uani d . 1 . .
H H20A 0.4918 0.1299 0.2068 0.027 Uiso calc R 1 . .
C C21 0.42376(19) -0.04923(17) 0.16565(16) 0.0239(4) Uani d . 1 . .
C C22 0.44917(19) -0.15747(15) 0.12569(15) 0.0216(3) Uani d . 1 . .
C C23 0.56632(19) -0.14844(15) 0.09490(15) 0.0208(3) Uani d . 1 . .
H H23A 0.5859 -0.2178 0.0677 0.025 Uiso calc R 1 . .
C C24 0.3535(2) -0.28055(17) 0.22389(17) 0.0278(4) Uani d . 1 . .
H H24A 0.3440 -0.2084 0.2647 0.033 Uiso calc R 1 . .
H H24B 0.4467 -0.2906 0.2713 0.033 Uiso calc R 1 . .
C C25 0.2255(2) -0.38815(17) 0.20169(19) 0.0303(4) Uani d . 1 . .
H H25A 0.2272 -0.3970 0.2737 0.036 Uiso calc R 1 . .
H H25B 0.1318 -0.3765 0.1578 0.036 Uiso calc R 1 . .
C C26 0.2411(2) -0.48454(17) 0.02785(17) 0.0314(4) Uani d . 1 . .
H H26A 0.1473 -0.4761 -0.0203 0.038 Uiso calc R 1 . .
H H26B 0.2525 -0.5562 -0.0121 0.038 Uiso calc R 1 . .
C C27 0.3680(2) -0.37514(16) 0.04987(16) 0.0271(4) Uani d . 1 . .
H H27A 0.4625 -0.3864 0.0925 0.032 Uiso calc R 1 . .
H H27B 0.3646 -0.3653 -0.0223 0.032 Uiso calc R 1 . .
C C28 0.95504(19) 0.30350(15) 0.14442(16) 0.0230(4) Uani d . 1 . .
C C29 0.8106(2) -0.13254(17) 0.02814(19) 0.0298(4) Uani d . 1 . .
H H29A 0.8568 -0.1147 -0.0216 0.036 Uiso calc R 1 . .
H H29B 0.7203 -0.1998 -0.0167 0.036 Uiso calc R 1 . .
C C30 0.9141(3) -0.1668(2) 0.1229(2) 0.0460(6) Uani d . 1 . .
H H30A 0.9362 -0.2358 0.0915 0.069 Uiso calc R 1 . .
H H30B 0.8681 -0.1855 0.1718 0.069 Uiso calc R 1 . .
H H30C 1.0044 -0.1010 0.1665 0.069 Uiso calc R 1 . .
F F1 0.30490(14) -0.05557(11) 0.18978(12) 0.0368(3) Uani d . 1 . .
N N1 0.77241(17) -0.02611(13) 0.07263(14) 0.0234(3) Uani d . 1 . .
N N2 0.35453(17) -0.26761(13) 0.11516(13) 0.0232(3) Uani d . 1 . .
N N3 0.23945(18) -0.49768(14) 0.13743(14) 0.0272(3) Uani d . 1 . .
H H3B 0.1626 -0.5617 0.1228 0.033 Uiso calc R 1 . .
H H3C 0.3240 -0.5105 0.1802 0.033 Uiso calc R 1 . .
O O1 1.01455(17) 0.61842(12) 0.38860(14) 0.0356(3) Uani d . 1 . .
O O2 1.04421(16) 0.66314(13) 0.56977(14) 0.0323(3) Uani d . 1 . .
O O3 1.71509(15) 1.46076(13) 0.38222(13) 0.0342(3) Uani d . 1 . .
O O4 1.51348(18) 1.48909(17) 0.26125(17) 0.0451(4) Uani d . 1 . .
O O5 1.26452(19) 1.18672(13) 0.53831(14) 0.0360(3) Uani d . 1 . .
O O6 0.69325(14) 0.28045(11) 0.19922(12) 0.0260(3) Uani d . 1 . .
O O7 0.96748(15) 0.40179(12) 0.20826(12) 0.0291(3) Uani d . 1 . .
O O8 1.03114(17) 0.29361(12) 0.08966(14) 0.0366(4) Uani d . 1 . .
O O1W 0.7413(5) 0.5678(6) 0.2066(4) 0.0338(16) Uani d PU 0.50(2) A 1
H H1 0.8224 0.6189 0.2575 0.051 Uiso d R 1 A 1
H H2 0.6698 0.5411 0.2226 0.051 Uiso d R 1 A 1
O O1W' 0.7286(5) 0.6219(15) 0.2009(4) 0.064(3) Uani d P 0.50(2) A 2

loop_
_atom_site_aniso_label
_atom_site_aniso_U_11
_atom_site_aniso_U_22
_atom_site_aniso_U_33
_atom_site_aniso_U_12
_atom_site_aniso_U_13
_atom_site_aniso_U_23
Mn1 0.02024(16) 0.01816(15) 0.02471(16) 0.00072(10) 0.01335(11) 0.00295(11)
C1 0.0233(9) 0.0223(9) 0.0277(9) 0.0064(7) 0.0100(7) 0.0088(7)
C2 0.0276(9) 0.0303(10) 0.0235(9) 0.0084(7) 0.0120(7) 0.0111(7)
C3 0.0333(10) 0.0251(9) 0.0217(9) 0.0085(7) 0.0113(7) 0.0047(7)
C4 0.0290(10) 0.0202(8) 0.0281(9) 0.0054(7) 0.0120(7) 0.0074(7)
C5 0.0406(11) 0.0261(9) 0.0300(10) 0.0049(8) 0.0209(8) 0.0080(8)
C6 0.0356(11) 0.0235(9) 0.0302(10) 0.0053(7) 0.0184(8) 0.0039(7)
C7 0.0199(9) 0.0237(9) 0.0373(10) 0.0071(7) 0.0136(7) 0.0098(8)
C8 0.0223(9) 0.0252(9) 0.0318(10) 0.0059(7) 0.0130(7) 0.0071(7)
C9 0.0314(11) 0.0360(11) 0.0426(12) 0.0168(8) 0.0214(9) 0.0214(9)
C10 0.0287(10) 0.0331(10) 0.0395(11) 0.0105(8) 0.0193(8) 0.0149(9)
C11 0.0343(10) 0.0203(8) 0.0271(9) 0.0026(7) 0.0152(8) 0.0047(7)
C12 0.0404(11) 0.0278(10) 0.0330(10) 0.0144(8) 0.0149(9) 0.0122(8)
C13 0.0237(9) 0.0321(10) 0.0357(11) 0.0115(7) 0.0123(8) 0.0096(8)
C14 0.0269(10) 0.0271(9) 0.0386(11) 0.0086(7) 0.0189(8) 0.0070(8)
C15 0.0185(8) 0.0178(8) 0.0187(8) 0.0002(6) 0.0073(6) 0.0038(6)
C16 0.0178(8) 0.0193(8) 0.0235(8) -0.0016(6) 0.0115(6) 0.0050(6)
C17 0.0220(9) 0.0221(8) 0.0302(9) 0.0002(6) 0.0164(7) 0.0048(7)
C18 0.0184(8) 0.0195(8) 0.0205(8) 0.0010(6) 0.0092(6) 0.0052(6)
C19 0.0185(8) 0.0190(8) 0.0188(8) 0.0012(6) 0.0086(6) 0.0050(6)
C20 0.0212(9) 0.0207(8) 0.0248(8) 0.0026(6) 0.0128(7) 0.0041(7)
C21 0.0171(8) 0.0268(9) 0.0292(9) 0.0013(6) 0.0150(7) 0.0072(7)
C22 0.0208(8) 0.0192(8) 0.0206(8) -0.0018(6) 0.0085(6) 0.0067(6)
C23 0.0186(8) 0.0170(8) 0.0247(8) 0.0009(6) 0.0103(6) 0.0048(6)
C24 0.0331(10) 0.0230(9) 0.0271(9) 0.0009(7) 0.0165(8) 0.0084(7)
C25 0.0330(11) 0.0257(9) 0.0395(11) 0.0051(8) 0.0238(9) 0.0133(8)
C26 0.0347(11) 0.0220(9) 0.0281(10) -0.0059(7) 0.0127(8) 0.0050(7)
C27 0.0311(10) 0.0205(8) 0.0254(9) -0.0025(7) 0.0143(7) 0.0051(7)
C28 0.0219(9) 0.0187(8) 0.0270(9) -0.0015(6) 0.0141(7) 0.0052(7)
C29 0.0315(10) 0.0193(8) 0.0406(11) 0.0031(7) 0.0237(8) 0.0011(7)
C30 0.0532(15) 0.0436(13) 0.0495(14) 0.0252(11) 0.0262(12) 0.0118(11)
F1 0.0323(7) 0.0301(6) 0.0591(8) 0.0045(5) 0.0345(6) 0.0122(6)
N1 0.0222(7) 0.0173(7) 0.0319(8) 0.0020(5) 0.0167(6) 0.0039(6)
N2 0.0238(8) 0.0188(7) 0.0248(8) -0.0020(5) 0.0126(6) 0.0070(6)
N3 0.0251(8) 0.0222(7) 0.0341(9) 0.0002(6) 0.0152(7) 0.0111(6)
O1 0.0395(8) 0.0201(6) 0.0445(9) 0.0001(6) 0.0227(7) 0.0043(6)
O2 0.0312(7) 0.0333(7) 0.0440(8) 0.0142(6) 0.0213(6) 0.0214(6)
O3 0.0235(7) 0.0362(8) 0.0410(8) 0.0066(6) 0.0180(6) 0.0017(6)
O4 0.0338(9) 0.0575(10) 0.0628(11) 0.0180(7) 0.0291(8) 0.0375(9)
O5 0.0542(10) 0.0213(7) 0.0401(8) 0.0064(6) 0.0314(7) 0.0087(6)
O6 0.0214(6) 0.0181(6) 0.0350(7) 0.0007(5) 0.0144(5) 0.0017(5)
O7 0.0322(7) 0.0191(6) 0.0358(8) -0.0029(5) 0.0232(6) 0.0017(5)
O8 0.0412(9) 0.0226(7) 0.0504(9) -0.0047(6) 0.0370(7) 0.0003(6)
O1W 0.0325(17) 0.036(2) 0.0339(17) 0.0081(9) 0.0168(11) 0.0111(9)
O1W' 0.051(3) 0.092(8) 0.057(3) 0.018(3) 0.028(2) 0.035(3)

loop_
_atom_type_symbol
_atom_type_description
_atom_type_scat_dispersion_real
_atom_type_scat_dispersion_imag
_atom_type_scat_source
C C 0.0033 0.0016 'International Tables Vol C Tables 4.2.6.8 and 6.1.1.4'
H H 0.0000 0.0000 'International Tables Vol C Tables 4.2.6.8 and 6.1.1.4'
N N 0.0061 0.0033 'International Tables Vol C Tables 4.2.6.8 and 6.1.1.4'
O O 0.0106 0.0060 'International Tables Vol C Tables 4.2.6.8 and 6.1.1.4'
F F 0.0171 0.0103 'International Tables Vol C Tables 4.2.6.8 and 6.1.1.4'
Mn Mn 0.3368 0.7283 'International Tables Vol C Tables 4.2.6.8 and 6.1.1.4'

loop_
_geom_angle_atom_site_label_1
_geom_angle_atom_site_label_2
_geom_angle_atom_site_label_3
_geom_angle_site_symmetry_1
_geom_angle_site_symmetry_3
_geom_angle
O3 Mn1 O2 1_445 2_766 94.25(7)
O3 Mn1 O1 1_445 . 99.66(7)
O2 Mn1 O1 2_766 . 110.98(7)
O3 Mn1 O7 1_445 . 159.82(6)
O2 Mn1 O7 2_766 . 98.92(6)
O1 Mn1 O7 . . 89.87(6)
O3 Mn1 O6 1_445 . 83.01(6)
O2 Mn1 O6 2_766 . 90.64(6)
O1 Mn1 O6 . . 157.82(6)
O7 Mn1 O6 . . 81.62(6)
C6 C1 C2 . . 118.53(18)
C6 C1 C7 . . 121.02(17)
C2 C1 C7 . . 120.45(18)
C3 C2 C1 . . 120.77(18)
C3 C2 H2A . . 119.6
C1 C2 H2A . . 119.6
C2 C3 C4 . . 119.57(18)
C2 C3 H3A . . 120.2
C4 C3 H3A . . 120.2
O5 C4 C5 . . 124.49(18)
O5 C4 C3 . . 114.36(17)
C5 C4 C3 . . 121.01(18)
C4 C5 C6 . . 118.62(19)
C4 C5 H5A . . 120.7
C6 C5 H5A . . 120.7
C5 C6 C1 . . 121.51(18)
C5 C6 H6A . . 119.2
C1 C6 H6A . . 119.2
O2 C7 O1 . . 125.27(18)
O2 C7 C1 . . 117.92(18)
O1 C7 C1 . . 116.81(18)
C9 C8 C13 . . 118.67(19)
C9 C8 C14 . . 121.97(18)
C13 C8 C14 . . 119.29(17)
C10 C9 C8 . . 121.04(19)
C10 C9 H9A . . 119.5
C8 C9 H9A . . 119.5
C11 C10 C9 . . 118.86(19)
C11 C10 H10A . . 120.6
C9 C10 H10A . . 120.6
C10 C11 C12 . . 121.40(19)
C10 C11 O5 . . 116.02(19)
C12 C11 O5 . . 122.25(19)
C13 C12 C11 . . 119.01(19)
C13 C12 H12A . . 120.5
C11 C12 H12A . . 120.5
C12 C13 C8 . . 120.93(19)
C12 C13 H13A . . 119.5
C8 C13 H13A . . 119.5
O3 C14 O4 . . 124.1(2)
O3 C14 C8 . . 116.81(19)
O4 C14 C8 . . 119.05(18)
O6 C15 C16 . . 124.88(15)
O6 C15 C19 . . 119.88(16)
C16 C15 C19 . . 115.23(15)
C17 C16 C15 . . 119.13(15)
C17 C16 C28 . . 117.57(16)
C15 C16 C28 . . 123.30(16)
N1 C17 C16 . . 125.34(17)
N1 C17 H17A . . 117.3
C16 C17 H17A . . 117.3
N1 C18 C19 . . 118.70(15)
N1 C18 C23 . . 121.14(16)
C19 C18 C23 . . 120.16(16)
C18 C19 C20 . . 118.98(16)
C18 C19 C15 . . 122.11(16)
C20 C19 C15 . . 118.89(16)
C21 C20 C19 . . 119.72(17)
C21 C20 H20A . . 120.1
C19 C20 H20A . . 120.1
F1 C21 C20 . . 118.42(16)
F1 C21 C22 . . 118.55(15)
C20 C21 C22 . . 123.01(16)
C23 C22 N2 . . 123.11(16)
C23 C22 C21 . . 117.17(15)
N2 C22 C21 . . 119.69(16)
C22 C23 C18 . . 120.92(16)
C22 C23 H23A . . 119.5
C18 C23 H23A . . 119.5
N2 C24 C25 . . 110.46(16)
N2 C24 H24A . . 109.6
C25 C24 H24A . . 109.6
N2 C24 H24B . . 109.6
C25 C24 H24B . . 109.6
H24A C24 H24B . . 108.1
N3 C25 C24 . . 109.14(16)
N3 C25 H25A . . 109.9
C24 C25 H25A . . 109.9
N3 C25 H25B . . 109.9
C24 C25 H25B . . 109.9
H25A C25 H25B . . 108.3
N3 C26 C27 . . 110.69(15)
N3 C26 H26A . . 109.5
C27 C26 H26A . . 109.5
N3 C26 H26B . . 109.5
C27 C26 H26B . . 109.5
H26A C26 H26B . . 108.1
N2 C27 C26 . . 109.42(16)
N2 C27 H27A . . 109.8
C26 C27 H27A . . 109.8
N2 C27 H27B . . 109.8
C26 C27 H27B . . 109.8
H27A C27 H27B . . 108.2
O8 C28 O7 . . 123.65(15)
O8 C28 C16 . . 116.83(16)
O7 C28 C16 . . 119.52(16)
N1 C29 C30 . . 111.51(17)
N1 C29 H29A . . 109.3
C30 C29 H29A . . 109.3
N1 C29 H29B . . 109.3
C30 C29 H29B . . 109.3
H29A C29 H29B . . 108.0
C29 C30 H30A . . 109.5
C29 C30 H30B . . 109.5
H30A C30 H30B . . 109.5
C29 C30 H30C . . 109.5
H30A C30 H30C . . 109.5
H30B C30 H30C . . 109.5
C17 N1 C18 . . 119.41(15)
C17 N1 C29 . . 117.84(15)
C18 N1 C29 . . 122.66(15)
C22 N2 C27 . . 115.72(15)
C22 N2 C24 . . 114.10(14)
C27 N2 C24 . . 111.64(15)
C25 N3 C26 . . 110.69(15)
C25 N3 H3B . . 109.5
C26 N3 H3B . . 109.5
C25 N3 H3C . . 109.5
C26 N3 H3C . . 109.5
H3B N3 H3C . . 108.1
C7 O1 Mn1 . . 127.16(13)
C7 O2 Mn1 . 2_766 139.01(13)
C14 O3 Mn1 . 1_665 136.07(15)
C4 O5 C11 . . 120.98(16)
C15 O6 Mn1 . . 119.80(11)
C28 O7 Mn1 . . 131.03(11)
H1 O1W H2 . . 120.8
H1 O1W' H2 . . 86.6

loop_
_geom_bond_atom_site_label_1
_geom_bond_atom_site_label_2
_geom_bond_site_symmetry_2
_geom_bond_distance
Mn1 O3 1_445 2.0723(16)
Mn1 O2 2_766 2.0997(15)
Mn1 O1 . 2.1028(16)
Mn1 O7 . 2.1170(15)
Mn1 O6 . 2.1827(14)
C1 C6 . 1.390(3)
C1 C2 . 1.395(3)
C1 C7 . 1.496(3)
C2 C3 . 1.379(3)
C2 H2A . 0.9300
C3 C4 . 1.387(3)
C3 H3A . 0.9300
C4 O5 . 1.378(2)
C4 C5 . 1.385(3)
C5 C6 . 1.387(3)
C5 H5A . 0.9300
C6 H6A . 0.9300
C7 O2 . 1.256(3)
C7 O1 . 1.264(3)
C8 C9 . 1.393(3)
C8 C13 . 1.394(3)
C8 C14 . 1.498(3)
C9 C10 . 1.386(3)
C9 H9A . 0.9300
C10 C11 . 1.380(3)
C10 H10A . 0.9300
C11 C12 . 1.387(3)
C11 O5 . 1.392(2)
C12 C13 . 1.381(3)
C12 H12A . 0.9300
C13 H13A . 0.9300
C14 O3 . 1.251(3)
C14 O4 . 1.263(3)
C15 O6 . 1.255(2)
C15 C16 . 1.437(2)
C15 C19 . 1.456(2)
C16 C17 . 1.361(3)
C16 C28 . 1.507(2)
C17 N1 . 1.344(2)
C17 H17A . 0.9300
C18 N1 . 1.390(2)
C18 C19 . 1.401(2)
C18 C23 . 1.411(2)
C19 C20 . 1.408(2)
C20 C21 . 1.360(2)
C20 H20A . 0.9300
C21 F1 . 1.356(2)
C21 C22 . 1.414(3)
C22 C23 . 1.390(3)
C22 N2 . 1.402(2)
C23 H23A . 0.9300
C24 N2 . 1.476(2)
C24 C25 . 1.515(3)
C24 H24A . 0.9700
C24 H24B . 0.9700
C25 N3 . 1.483(3)
C25 H25A . 0.9700
C25 H25B . 0.9700
C26 N3 . 1.490(3)
C26 C27 . 1.523(2)
C26 H26A . 0.9700
C26 H26B . 0.9700
C27 N2 . 1.468(2)
C27 H27A . 0.9700
C27 H27B . 0.9700
C28 O8 . 1.252(2)
C28 O7 . 1.259(2)
C29 N1 . 1.487(2)
C29 C30 . 1.494(3)
C29 H29A . 0.9700
C29 H29B . 0.9700
C30 H30A . 0.9600
C30 H30B . 0.9600
C30 H30C . 0.9600
N3 H3B . 0.9000
N3 H3C . 0.9000
O2 Mn1 2_766 2.0997(15)
O3 Mn1 1_665 2.0723(16)
O1W H1 . 0.8501
O1W H2 . 0.8500
O1W' H1 . 0.9823
O1W' H2 . 1.1648

loop_
_geom_hbond_atom_site_label_D
_geom_hbond_atom_site_label_H
_geom_hbond_atom_site_label_A
_geom_hbond_site_symmetry_A
_geom_hbond_distance_DH
_geom_hbond_distance_HA
_geom_hbond_distance_DA
_geom_hbond_angle_DHA
_geom_hbond_publ_flag
O1W' H2 O3 1_445 1.16 2.40 3.359(14) 138 y
O1W' H2 O4 1_445 1.16 1.87 2.874(12) 142 y
N3 H3B O8 1_445 0.90 1.80 2.694(3) 169 y
N3 H3C O4 1_435 0.90 1.83 2.716(3) 169 y
